data_4332831
loop_
_publ_author_name
'Kumar, Muthiah Senthil'
'Upreti, Shailesh'
'Elias, Anil J.'

_publ_section_title
;
 Synthesis and Characterization of Novel Fluorophosphazene-Derived
 Cobaltacyclopentadienyl Metallacycles:&#x00A0; Reagents for Assembly of
 Aryl-Bridged Fluorophosphazenes
;
_journal_issue 19
_journal_name_full 'Inorganic Chemistry'
_journal_page_first 7835
_journal_page_last 7842
_journal_paper_doi 10.1021/ic0609204
_journal_volume 45
_journal_year 2006
_chemical_formula_moiety 'C30 H20 F10 N6 P6'
_chemical_formula_sum 'C30 H20 F10 N6 P6'
_chemical_formula_weight 840.34
_chemical_name_systematic
; 
 ? 
;
_space_group_IT_number 61
_symmetry_cell_setting orthorhombic
_symmetry_space_group_name_Hall '-P 2ac 2ab'
_symmetry_space_group_name_H-M 'P b c a'
_atom_sites_solution_hydrogens geom
_atom_sites_solution_primary direct
_atom_sites_solution_secondary difmap
_audit_creation_method SHELXL-97
_cell_angle_alpha 90.00
_cell_angle_beta 90.00
_cell_angle_gamma 90.00
_cell_formula_units_Z 4
_cell_length_a 13.3524(11)
_cell_length_b 13.7083(11)
_cell_length_c 18.6955(16)
_cell_measurement_reflns_used 7094
_cell_measurement_temperature 298(2)
_cell_measurement_theta_max 28.03
_cell_measurement_theta_min 2.13
_cell_volume 3422.0(5)
_computing_cell_refinement 'Bruker SMART'
_computing_data_collection 'Bruker SMART'
_computing_data_reduction 'Bruker SAINT'
_computing_molecular_graphics 'Bruker SHELXTL'
_computing_publication_material 'Bruker SHELXTL'
_computing_structure_refinement 'SHELXL-97 (Sheldrick, 1997)'
_computing_structure_solution 'SHELXS-97 (Sheldrick, 1990)'
_diffrn_ambient_temperature 298(2)
_diffrn_measured_fraction_theta_full 0.999
_diffrn_measured_fraction_theta_max 0.999
_diffrn_measurement_device_type 'CCD area detector'
_diffrn_measurement_method 'phi and omega scans'
_diffrn_radiation_monochromator graphite
_diffrn_radiation_source 'fine-focus sealed tube'
_diffrn_radiation_type MoK\a
_diffrn_radiation_wavelength 0.71073
_diffrn_reflns_av_R_equivalents 0.0292
_diffrn_reflns_av_sigmaI/netI 0.0142
_diffrn_reflns_limit_h_max 16
_diffrn_reflns_limit_h_min -16
_diffrn_reflns_limit_k_max 16
_diffrn_reflns_limit_k_min -16
_diffrn_reflns_limit_l_max 22
_diffrn_reflns_limit_l_min -22
_diffrn_reflns_number 31619
_diffrn_reflns_theta_full 25.50
_diffrn_reflns_theta_max 25.50
_diffrn_reflns_theta_min 2.39
_exptl_absorpt_coefficient_mu 0.403
_exptl_absorpt_correction_type none
_exptl_crystal_colour colourless
_exptl_crystal_density_diffrn 1.631
_exptl_crystal_density_method 'not measured'
_exptl_crystal_description block
_exptl_crystal_F_000 1688
_exptl_crystal_size_max 0.368
_exptl_crystal_size_mid 0.219
_exptl_crystal_size_min 0.129
_refine_diff_density_max 0.370
_refine_diff_density_min -0.473
_refine_diff_density_rms 0.055
_refine_ls_extinction_coef 0.0064(6)
_refine_ls_extinction_expression Fc^*^=kFc[1+0.001xFc^2^\l^3^/sin(2\q)]^-1/4^
_refine_ls_extinction_method SHELXL
_refine_ls_goodness_of_fit_ref 1.006
_refine_ls_hydrogen_treatment constr
_refine_ls_matrix_type full
_refine_ls_number_parameters 236
_refine_ls_number_reflns 3188
_refine_ls_number_restraints 0
_refine_ls_restrained_S_all 1.006
_refine_ls_R_factor_all 0.0435
_refine_ls_R_factor_gt 0.0395
_refine_ls_shift/su_max 0.000
_refine_ls_shift/su_mean 0.000
_refine_ls_structure_factor_coef Fsqd
_refine_ls_weighting_details 'calc w=1/[\s^2^(Fo^2^)+(0.0682P)^2^+1.9914P] where P=(Fo^2^+2Fc^2^)/3'
_refine_ls_weighting_scheme calc
_refine_ls_wR_factor_gt 0.1121
_refine_ls_wR_factor_ref 0.1157
_reflns_number_gt 2878
_reflns_number_total 3188
_reflns_threshold_expression >2sigma(I)
_cod_data_source_file ic0609204sup1.cif
_cod_data_source_block 4
_cod_depositor_comments
;
The following automatic conversions were performed:

'_symmetry_cell_setting' value 'Orthorhombic' changed to
'orthorhombic' according to
/home/saulius/struct/CIF-dictionaries/cif_core.dic dictionary named
'cif_core.dic' version 2.4.2 from 2011-04-26.

Automatic conversion script
Id: cif_fix_values 1891 2012-01-12 08:04:46Z andrius 
;
_cod_original_sg_symbol_H-M Pbca
_cod_database_code 4332831

loop_
_symmetry_equiv_pos_as_xyz
'x, y, z'
'-x+1/2, -y, z+1/2'
'-x, y+1/2, -z+1/2'
'x+1/2, -y+1/2, -z'
'-x, -y, -z'
'x-1/2, y, -z-1/2'
'x, -y-1/2, z-1/2'
'-x-1/2, y-1/2, z'

loop_
_atom_site_label
_atom_site_type_symbol
_atom_site_fract_x
_atom_site_fract_y
_atom_site_fract_z
_atom_site_U_iso_or_equiv
_atom_site_adp_type
_atom_site_occupancy
_atom_site_symmetry_multiplicity
_atom_site_calc_flag
_atom_site_refinement_flags
P1 P 0.40993(4) 0.19369(4) 0.57077(3) 0.03797(18) Uani 1 1 d .
P2 P 0.34693(6) 0.36408(4) 0.50955(4) 0.0595(2) Uani 1 1 d .
P3 P 0.21901(5) 0.25984(6) 0.59070(4) 0.0626(2) Uani 1 1 d .
F1 F 0.48189(10) 0.21244(9) 0.63372(7) 0.0531(3) Uani 1 1 d .
F2 F 0.33487(16) 0.38978(12) 0.43135(8) 0.0850(6) Uani 1 1 d .
F3 F 0.38901(18) 0.46162(11) 0.53441(11) 0.0954(7) Uani 1 1 d .
F4 F 0.12519(13) 0.20923(18) 0.56351(11) 0.0998(7) Uani 1 1 d .
F5 F 0.17687(14) 0.29406(17) 0.66176(10) 0.0970(7) Uani 1 1 d .
N1 N 0.42678(15) 0.28301(14) 0.51905(11) 0.0511(5) Uani 1 1 d .
N2 N 0.2414(2) 0.35107(19) 0.54310(14) 0.0756(7) Uani 1 1 d .
N3 N 0.30159(14) 0.18264(14) 0.60392(10) 0.0501(5) Uani 1 1 d .
C1 C 0.45643(14) 0.08122(14) 0.53239(10) 0.0354(4) Uani 1 1 d .
C2 C 0.44217(14) 0.06518(14) 0.45904(10) 0.0361(4) Uani 1 1 d .
C3 C 0.37118(15) 0.12518(14) 0.41558(11) 0.0394(4) Uani 1 1 d .
C4 C 0.40050(19) 0.18031(16) 0.35722(12) 0.0503(5) Uani 1 1 d .
H4 H 0.4681 0.1867 0.3461 0.060 Uiso 1 1 calc R
C5 C 0.3286(2) 0.22601(19) 0.31535(14) 0.0666(8) Uani 1 1 d .
H5 H 0.3479 0.2627 0.2758 0.080 Uiso 1 1 calc R
C6 C 0.2278(2) 0.2168(2) 0.33257(16) 0.0693(8) Uani 1 1 d .
H6 H 0.1797 0.2470 0.3042 0.083 Uiso 1 1 calc R
C7 C 0.19937(19) 0.1643(2) 0.39024(15) 0.0635(7) Uani 1 1 d .
H7 H 0.1318 0.1593 0.4019 0.076 Uiso 1 1 calc R
C8 C 0.27034(16) 0.11806(17) 0.43198(13) 0.0470(5) Uani 1 1 d .
H8 H 0.2502 0.0818 0.4715 0.056 Uiso 1 1 calc R
C9 C 0.48832(14) -0.01533(14) 0.42581(10) 0.0362(4) Uani 1 1 d .
C10 C 0.48139(16) -0.02464(15) 0.34627(11) 0.0421(5) Uani 1 1 d .
C11 C 0.5671(2) -0.00967(17) 0.30589(13) 0.0543(6) Uani 1 1 d .
H11 H 0.6275 0.0048 0.3283 0.065 Uiso 1 1 calc R
C12 C 0.5627(3) -0.0163(2) 0.23214(15) 0.0780(9) Uani 1 1 d .
H12 H 0.6202 -0.0065 0.2051 0.094 Uiso 1 1 calc R
C13 C 0.4746(3) -0.0369(3) 0.19913(16) 0.0908(11) Uani 1 1 d .
H13 H 0.4722 -0.0406 0.1495 0.109 Uiso 1 1 calc R
C14 C 0.3896(3) -0.0523(2) 0.23823(16) 0.0791(9) Uani 1 1 d .
H14 H 0.3298 -0.0670 0.2151 0.095 Uiso 1 1 calc R
C15 C 0.39206(19) -0.04615(18) 0.31227(13) 0.0549(6) Uani 1 1 d .
H15 H 0.3341 -0.0564 0.3388 0.066 Uiso 1 1 calc R

loop_
_atom_site_aniso_label
_atom_site_aniso_U_11
_atom_site_aniso_U_22
_atom_site_aniso_U_33
_atom_site_aniso_U_23
_atom_site_aniso_U_13
_atom_site_aniso_U_12
P1 0.0375(3) 0.0351(3) 0.0413(3) -0.0022(2) -0.0008(2) 0.00585(19)
P2 0.0892(5) 0.0371(3) 0.0522(4) -0.0015(2) -0.0112(3) 0.0152(3)
P3 0.0484(4) 0.0813(5) 0.0581(4) -0.0086(3) 0.0018(3) 0.0271(3)
F1 0.0570(8) 0.0452(7) 0.0570(8) -0.0090(6) -0.0149(6) 0.0054(6)
F2 0.1381(17) 0.0591(9) 0.0577(9) 0.0102(7) -0.0154(10) 0.0162(10)
F3 0.1509(18) 0.0395(8) 0.0958(13) -0.0094(8) -0.0305(12) 0.0069(10)
F4 0.0439(9) 0.153(2) 0.1022(14) -0.0076(13) -0.0050(9) 0.0115(10)
F5 0.0916(13) 0.1264(16) 0.0730(11) -0.0141(10) 0.0190(9) 0.0559(12)
N1 0.0579(11) 0.0400(10) 0.0553(11) 0.0027(8) 0.0051(9) 0.0018(8)
N2 0.0859(17) 0.0703(15) 0.0708(14) 0.0013(12) -0.0069(13) 0.0429(13)
N3 0.0468(10) 0.0526(11) 0.0509(11) -0.0004(8) 0.0073(8) 0.0089(8)
C1 0.0311(9) 0.0348(10) 0.0403(10) -0.0010(8) 0.0017(7) 0.0031(7)
C2 0.0324(9) 0.0358(10) 0.0401(10) 0.0024(8) -0.0016(8) 0.0017(8)
C3 0.0421(11) 0.0348(10) 0.0412(10) -0.0031(8) -0.0072(8) 0.0067(8)
C4 0.0601(14) 0.0439(12) 0.0469(12) 0.0050(9) -0.0039(10) 0.0057(10)
C5 0.0851(12) 0.0487(14) 0.0459(13) 0.0055(11) -0.0044(14) 0.0128(14)
C6 0.0718(18) 0.0691(17) 0.0669(17) -0.0086(14) -0.0294(14) 0.0283(14)
C7 0.0505(14) 0.0662(16) 0.0738(17) -0.0133(14) -0.0212(12) 0.0157(12)
C8 0.0424(12) 0.0454(12) 0.0531(13) -0.0067(9) -0.0063(9) 0.0063(9)
C9 0.0340(9) 0.0371(10) 0.0376(10) -0.0005(8) -0.0004(7) 0.0018(8)
C10 0.0520(12) 0.0365(10) 0.0378(10) -0.0002(8) -0.0031(9) 0.0091(9)
C11 0.0650(14) 0.0479(13) 0.0500(13) 0.0032(10) 0.0094(11) 0.0047(11)
C12 0.111(2) 0.0763(19) 0.0471(15) 0.0094(13) 0.0210(16) 0.0101(18)
C13 0.139(3) 0.095(2) 0.0385(14) 0.0020(14) -0.0050(18) 0.025(2)
C14 0.103(2) 0.0761(19) 0.0580(17) -0.0147(14) -0.0354(17) 0.0202(17)
C15 0.0592(14) 0.0530(13) 0.0524(13) -0.0081(10) -0.0126(11) 0.0102(11)

loop_
_atom_type_symbol
_atom_type_description
_atom_type_scat_dispersion_real
_atom_type_scat_dispersion_imag
_atom_type_scat_source
C C 0.0033 0.0016 'International Tables Vol C Tables 4.2.6.8 and 6.1.1.4'
H H 0.0000 0.0000 'International Tables Vol C Tables 4.2.6.8 and 6.1.1.4'
N N 0.0061 0.0033 'International Tables Vol C Tables 4.2.6.8 and 6.1.1.4'
F F 0.0171 0.0103 'International Tables Vol C Tables 4.2.6.8 and 6.1.1.4'
P P 0.1023 0.0942 'International Tables Vol C Tables 4.2.6.8 and 6.1.1.4'

loop_
_geom_angle_atom_site_label_1
_geom_angle_atom_site_label_2
_geom_angle_atom_site_label_3
_geom_angle
_geom_angle_site_symmetry_1
_geom_angle_site_symmetry_3
F1 P1 N1 104.47(10) . .
F1 P1 N3 106.68(9) . .
N1 P1 N3 116.46(11) . .
F1 P1 C1 103.35(8) . .
N1 P1 C1 111.68(10) . .
N3 P1 C1 112.81(10) . .
F2 P2 F3 97.46(11) . .
F2 P2 N1 110.54(11) . .
F3 P2 N1 109.92(12) . .
F2 P2 N2 108.71(13) . .
F3 P2 N2 108.21(14) . .
N1 P2 N2 119.70(12) . .
F5 P3 F4 97.38(12) . .
F5 P3 N3 109.62(11) . .
F4 P3 N3 109.18(13) . .
F5 P3 N2 108.79(13) . .
F4 P3 N2 109.42(14) . .
N3 P3 N2 120.08(12) . .
P2 N1 P1 121.94(13) . .
P2 N2 P3 119.71(14) . .
P3 N3 P1 121.57(13) . .
C2 C1 C9 120.99(17) . 5_656
C2 C1 P1 118.34(14) . .
C9 C1 P1 120.50(15) 5_656 .
C1 C2 C9 119.67(17) . .
C1 C2 C3 122.10(17) . .
C9 C2 C3 117.96(17) . .
C4 C3 C8 119.2(2) . .
C4 C3 C2 123.34(19) . .
C8 C3 C2 117.23(19) . .
C3 C4 C5 119.7(2) . .
C3 C4 H4 120.1 . .
C5 C4 H4 120.1 . .
C4 C5 C6 119.9(3) . .
C4 C5 H5 120.1 . .
C6 C5 H5 120.1 . .
C7 C6 C5 120.4(2) . .
C7 C6 H6 119.8 . .
C5 C6 H6 119.8 . .
C6 C7 C8 120.1(3) . .
C6 C7 H7 119.9 . .
C8 C7 H7 119.9 . .
C7 C8 C3 120.6(2) . .
C7 C8 H8 119.7 . .
C3 C8 H8 119.7 . .
C1 C9 C2 119.25(18) 5_656 .
C1 C9 C10 122.08(17) 5_656 .
C2 C9 C10 118.58(17) . .
C15 C10 C11 119.6(2) . .
C15 C10 C9 121.9(2) . .
C11 C10 C9 118.5(2) . .
C12 C11 C10 119.8(3) . .
C12 C11 H11 120.1 . .
C10 C11 H11 120.1 . .
C13 C12 C11 120.3(3) . .
C13 C12 H12 119.9 . .
C11 C12 H12 119.9 . .
C12 C13 C14 120.5(3) . .
C12 C13 H13 119.7 . .
C14 C13 H13 119.7 . .
C13 C14 C15 120.3(3) . .
C13 C14 H14 119.8 . .
C15 C14 H14 119.8 . .
C10 C15 C14 119.5(3) . .
C10 C15 H15 120.3 . .
C14 C15 H15 120.3 . .

loop_
_geom_bond_atom_site_label_1
_geom_bond_atom_site_label_2
_geom_bond_distance
_geom_bond_site_symmetry_2
P1 F1 1.5410(13) .
P1 N1 1.576(2) .
P1 N3 1.5811(19) .
P1 C1 1.8103(19) .
P2 F2 1.5125(17) .
P2 F3 1.5229(18) .
P2 N1 1.550(2) .
P2 N2 1.552(3) .
P3 F5 1.5171(17) .
P3 F4 1.519(2) .
P3 N3 1.5482(19) .
P3 N2 1.564(3) .
C1 C2 1.402(3) .
C1 C9 1.404(3) 5_656
C2 C9 1.408(3) .
C2 C3 1.495(3) .
C3 C4 1.384(3) .
C3 C8 1.384(3) .
C4 C5 1.388(3) .
C4 H4 0.9300 .
C5 C6 1.389(4) .
C5 H5 0.9300 .
C6 C7 1.351(4) .
C6 H6 0.9300 .
C7 C8 1.382(3) .
C7 H7 0.9300 .
C8 H8 0.9300 .
C9 C1 1.404(3) 5_656
C9 C10 1.495(3) .
C10 C15 1.383(3) .
C10 C11 1.386(3) .
C11 C12 1.383(4) .
C11 H11 0.9300 .
C12 C13 1.357(5) .
C12 H12 0.9300 .
C13 C14 1.367(5) .
C13 H13 0.9300 .
C14 C15 1.387(4) .
C14 H14 0.9300 .
C15 H15 0.9300 .

loop_
_geom_torsion_atom_site_label_1
_geom_torsion_atom_site_label_2
_geom_torsion_atom_site_label_3
_geom_torsion_atom_site_label_4
_geom_torsion
_geom_torsion_site_symmetry_1
_geom_torsion_site_symmetry_4
F2 P2 N1 P1 -136.14(15) . .
F3 P2 N1 P1 117.41(16) . .
N2 P2 N1 P1 -8.7(2) . .
F1 P1 N1 P2 -108.78(14) . .
N3 P1 N1 P2 8.58(19) . .
C1 P1 N1 P2 140.17(13) . .
F2 P2 N2 P3 132.62(17) . .
F3 P2 N2 P3 -122.57(18) . .
N1 P2 N2 P3 4.3(3) . .
F5 P3 N2 P2 127.03(17) . .
F4 P3 N2 P2 -127.68(18) . .
N3 P3 N2 P2 -0.3(3) . .
F5 P3 N3 P1 -126.49(16) . .
F4 P3 N3 P1 127.94(15) . .
N2 P3 N3 P1 0.5(2) . .
F1 P1 N3 P3 111.70(14) . .
N1 P1 N3 P3 -4.43(19) . .
C1 P1 N3 P3 -135.50(14) . .
F1 P1 C1 C2 -150.91(15) . .
N1 P1 C1 C2 -39.15(19) . .
N3 P1 C1 C2 94.26(17) . .
F1 P1 C1 C9 24.52(18) . 5_656
N1 P1 C1 C9 136.28(16) . 5_656
N3 P1 C1 C9 -90.30(18) . 5_656
C9 C1 C2 C9 -3.5(3) 5_656 .
P1 C1 C2 C9 171.96(15) . .
C9 C1 C2 C3 170.42(18) 5_656 .
P1 C1 C2 C3 -14.2(3) . .
C1 C2 C3 C4 120.1(2) . .
C9 C2 C3 C4 -65.9(3) . .
C1 C2 C3 C8 -65.1(3) . .
C9 C2 C3 C8 108.8(2) . .
C8 C3 C4 C5 -1.2(3) . .
C2 C3 C4 C5 173.4(2) . .
C3 C4 C5 C6 0.5(4) . .
C4 C5 C6 C7 0.6(4) . .
C5 C6 C7 C8 -1.0(4) . .
C6 C7 C8 C3 0.3(4) . .
C4 C3 C8 C7 0.8(3) . .
C2 C3 C8 C7 -174.2(2) . .
C1 C2 C9 C1 3.4(3) . 5_656
C3 C2 C9 C1 -170.73(18) . 5_656
C1 C2 C9 C10 -173.28(18) . .
C3 C2 C9 C10 12.6(3) . .
C1 C9 C10 C15 113.9(2) 5_656 .
C2 C9 C10 C15 -69.6(3) . .
C1 C9 C10 C11 -67.1(3) 5_656 .
C2 C9 C10 C11 109.4(2) . .
C15 C10 C11 C12 0.0(4) . .
C9 C10 C11 C12 -179.0(2) . .
C10 C11 C12 C13 0.3(4) . .
C11 C12 C13 C14 -0.6(5) . .
C12 C13 C14 C15 0.6(5) . .
C11 C10 C15 C14 -0.1(3) . .
C9 C10 C15 C14 178.9(2) . .
C13 C14 C15 C10 -0.2(4) . .
